data_4024708
loop_
_publ_author_name
'N. N. Bhuvan Kumar'
'M. Nagarjuna Reddy'
'K. C. Kumara Swamy'

_publ_section_title
;
Reactivity of Allenylphosphonates toward Salicylaldehydes and Activated
Phenols: Facile Synthesis of Chromenes and Substituted Butadienes
;
_journal_name_full 'Journal of Organic Chemistry'
_journal_page_first 5395
_journal_page_last 5404
_journal_paper_doi 10.1021/jo900896v
_journal_volume 74
_journal_year 2009
_chemical_formula_sum 'C21 H23 O5 P'
_chemical_formula_weight 386.36
_chemical_name_systematic
; 
 ? 
;
_space_group_IT_number 14
_symmetry_cell_setting monoclinic
_symmetry_space_group_name_Hall '-P 2yn'
_symmetry_space_group_name_H-M 'P 1 21/n 1'
_atom_sites_solution_hydrogens geom
_atom_sites_solution_primary direct
_atom_sites_solution_secondary difmap
_audit_creation_method SHELXL-97
_cell_angle_alpha 90.00
_cell_angle_beta 98.279(4)
_cell_angle_gamma 90.00
_cell_formula_units_Z 4
_cell_length_a 13.137(3)
_cell_length_b 6.3248(16)
_cell_length_c 24.567(6)
_cell_measurement_reflns_used 5471
_cell_measurement_temperature 298(2)
_cell_measurement_theta_max 24.77
_cell_measurement_theta_min 2.76
_cell_volume 2019.9(9)
_computing_cell_refinement 'Bruker SMART'
_computing_data_collection 'Bruker SMART'
_computing_data_reduction 'Bruker SAINT'
_computing_molecular_graphics 'Bruker SHELXTL'
_computing_publication_material 'Bruker SHELXTL'
_computing_structure_refinement 'SHELXL-97 (Sheldrick, 1997)'
_computing_structure_solution 'SHELXS-97 (Sheldrick, 1990)'
_diffrn_ambient_temperature 298(2)
_diffrn_measured_fraction_theta_full 0.999
_diffrn_measured_fraction_theta_max 0.999
_diffrn_measurement_device_type 'CCD area detector'
_diffrn_measurement_method 'phi and omega scans'
_diffrn_radiation_monochromator graphite
_diffrn_radiation_source 'fine-focus sealed tube'
_diffrn_radiation_type MoK\a
_diffrn_radiation_wavelength 0.71073
_diffrn_reflns_av_R_equivalents 0.0513
_diffrn_reflns_av_sigmaI/netI 0.0385
_diffrn_reflns_limit_h_max 15
_diffrn_reflns_limit_h_min -15
_diffrn_reflns_limit_k_max 7
_diffrn_reflns_limit_k_min -7
_diffrn_reflns_limit_l_max 29
_diffrn_reflns_limit_l_min -29
_diffrn_reflns_number 18373
_diffrn_reflns_theta_full 25.00
_diffrn_reflns_theta_max 25.00
_diffrn_reflns_theta_min 1.67
_diffrn_standards_decay_% 0
_diffrn_standards_interval_count 'not applicable'
_diffrn_standards_interval_time 'not applicable'
_diffrn_standards_number 'not applicable'
_exptl_absorpt_coefficient_mu 0.164
_exptl_absorpt_correction_T_max 0.9648
_exptl_absorpt_correction_T_min 0.9494
_exptl_absorpt_correction_type empirical
_exptl_absorpt_process_details 'SADABS, Sheldrick (1996)'
_exptl_crystal_colour colourless
_exptl_crystal_density_diffrn 1.270
_exptl_crystal_density_method 'not measured'
_exptl_crystal_description needles
_exptl_crystal_F_000 816
_exptl_crystal_size_max 0.32
_exptl_crystal_size_mid 0.28
_exptl_crystal_size_min 0.22
_refine_diff_density_max 0.311
_refine_diff_density_min -0.276
_refine_diff_density_rms 0.046
_refine_ls_extinction_method none
_refine_ls_goodness_of_fit_ref 1.145
_refine_ls_hydrogen_treatment constr
_refine_ls_matrix_type full
_refine_ls_number_parameters 247
_refine_ls_number_reflns 3572
_refine_ls_number_restraints 0
_refine_ls_restrained_S_all 1.145
_refine_ls_R_factor_all 0.0824
_refine_ls_R_factor_gt 0.0634
_refine_ls_shift/su_max 0.007
_refine_ls_shift/su_mean 0.000
_refine_ls_structure_factor_coef Fsqd
_refine_ls_weighting_details 'calc w=1/[\s^2^(Fo^2^)+(0.0559P)^2^+0.9422P] where P=(Fo^2^+2Fc^2^)/3'
_refine_ls_weighting_scheme calc
_refine_ls_wR_factor_gt 0.1340
_refine_ls_wR_factor_ref 0.1429
_reflns_number_gt 2839
_reflns_number_total 3572
_reflns_threshold_expression >2sigma(I)
_cod_data_source_file jo900896v_si_002_09.cif
_cod_data_source_block compd(Z)-40
_cod_depositor_comments
;
The following automatic conversions were performed:
'_symmetry_cell_setting' value 'Monoclinic' changed to 'monoclinic'
according to '/home/saulius/struct/CIF-dictionaries/cif_core.dic'
dictionary named 'cif_core.dic' version 2.4.1 from 2010-06-29.

Automatic conversion script
Id: cif_fix_enum 1527 2010-12-29 10:47:43Z saulius 
;
_cod_original_sg_symbol_H-M P2(1)/n
_cod_database_code 4024708

loop_
_symmetry_equiv_pos_as_xyz
'x, y, z'
'-x+1/2, y+1/2, -z+1/2'
'-x, -y, -z'
'x-1/2, -y-1/2, z-1/2'

loop_
_atom_site_label
_atom_site_type_symbol
_atom_site_fract_x
_atom_site_fract_y
_atom_site_fract_z
_atom_site_U_iso_or_equiv
_atom_site_adp_type
_atom_site_occupancy
_atom_site_symmetry_multiplicity
_atom_site_calc_flag
_atom_site_refinement_flags
_atom_site_disorder_assembly
_atom_site_disorder_group
P P 0.73931(5) 1.12080(11) 0.08034(3) 0.0390(2) Uani 1 1 d . . .
O1 O 0.63213(14) 1.0256(3) 0.05600(8) 0.0496(5) Uani 1 1 d . . .
O2 O 0.80441(15) 1.1057(3) 0.03197(8) 0.0503(5) Uani 1 1 d . . .
O3 O 0.73164(17) 1.3373(3) 0.09842(9) 0.0602(6) Uani 1 1 d . . .
O4 O 0.64922(14) 0.9415(3) 0.17132(8) 0.0453(5) Uani 1 1 d . . .
O5 O 0.3078(2) 0.2483(4) 0.19923(12) 0.0803(8) Uani 1 1 d . . .
C1 C 0.6322(3) 0.8279(5) 0.02621(14) 0.0610(9) Uani 1 1 d . . .
H1A H 0.5619 0.7871 0.0129 0.073 Uiso 1 1 calc R . .
H1B H 0.6627 0.7183 0.0510 0.073 Uiso 1 1 calc R . .
C2 C 0.6917(3) 0.8453(5) -0.02193(13) 0.0571(9) Uani 1 1 d . . .
C3 C 0.8007(3) 0.9130(6) -0.00027(14) 0.0631(9) Uani 1 1 d . . .
H3A H 0.8346 0.8006 0.0223 0.076 Uiso 1 1 calc R . .
H3B H 0.8382 0.9346 -0.0310 0.076 Uiso 1 1 calc R . .
C4 C 0.6400(3) 0.9987(6) -0.06466(14) 0.0690(10) Uani 1 1 d . . .
H4A H 0.5701 0.9554 -0.0760 0.103 Uiso 1 1 calc R . .
H4B H 0.6763 0.9999 -0.0959 0.103 Uiso 1 1 calc R . .
H4C H 0.6408 1.1380 -0.0491 0.103 Uiso 1 1 calc R . .
C5 C 0.6972(4) 0.6231(6) -0.04681(17) 0.1019(16) Uani 1 1 d . . .
H5A H 0.7332 0.5299 -0.0198 0.153 Uiso 1 1 calc R . .
H5B H 0.7330 0.6301 -0.0782 0.153 Uiso 1 1 calc R . .
H5C H 0.6288 0.5708 -0.0580 0.153 Uiso 1 1 calc R . .
C6 C 0.7989(2) 0.9410(4) 0.13181(11) 0.0371(6) Uani 1 1 d . . .
C7 C 0.7473(2) 0.8645(4) 0.17023(12) 0.0408(7) Uani 1 1 d . . .
C8 C 0.7897(2) 0.7230(5) 0.21624(13) 0.0577(9) Uani 1 1 d . . .
H8A H 0.7871 0.5791 0.2036 0.087 Uiso 1 1 calc R . .
H8B H 0.7497 0.7369 0.2458 0.087 Uiso 1 1 calc R . .
H8C H 0.8598 0.7614 0.2290 0.087 Uiso 1 1 calc R . .
C16 C 0.9097(2) 0.8880(5) 0.13230(12) 0.0430(7) Uani 1 1 d . . .
C17 C 0.9402(2) 0.6857(5) 0.12225(16) 0.0650(10) Uani 1 1 d . . .
H17 H 0.8911 0.5797 0.1150 0.078 Uiso 1 1 calc R . .
C18 C 1.0427(3) 0.6378(6) 0.1228(2) 0.0881(14) Uani 1 1 d . . .
H18 H 1.0623 0.5001 0.1161 0.106 Uiso 1 1 calc R . .
C19 C 1.1153(3) 0.7915(7) 0.13330(19) 0.0831(13) Uani 1 1 d . . .
H19 H 1.1845 0.7591 0.1338 0.100 Uiso 1 1 calc R . .
C20 C 1.0863(3) 0.9920(7) 0.14298(16) 0.0732(11) Uani 1 1 d . . .
H20 H 1.1359 1.0971 0.1501 0.088 Uiso 1 1 calc R . .
C21 C 0.9839(2) 1.0416(5) 0.14236(13) 0.0557(8) Uani 1 1 d . . .
H21 H 0.9650 1.1801 0.1488 0.067 Uiso 1 1 calc R . .
C9 C 0.5728(2) 0.8043(4) 0.18164(11) 0.0391(7) Uani 1 1 d . . .
C10 C 0.4997(2) 0.8865(5) 0.21063(12) 0.0480(7) Uani 1 1 d . . .
H10 H 0.5047 1.0250 0.2234 0.058 Uiso 1 1 calc R . .
C11 C 0.4197(2) 0.7608(5) 0.22026(13) 0.0525(8) Uani 1 1 d . . .
H11 H 0.3700 0.8149 0.2399 0.063 Uiso 1 1 calc R . .
C12 C 0.4111(2) 0.5558(5) 0.20155(12) 0.0456(7) Uani 1 1 d . . .
C13 C 0.4855(2) 0.4760(5) 0.17225(12) 0.0456(7) Uani 1 1 d . . .
H13 H 0.4803 0.3377 0.1593 0.055 Uiso 1 1 calc R . .
C14 C 0.5663(2) 0.5997(4) 0.16226(11) 0.0436(7) Uani 1 1 d . . .
H14 H 0.6161 0.5463 0.1426 0.052 Uiso 1 1 calc R . .
C15 C 0.3247(3) 0.4264(6) 0.21316(15) 0.0626(9) Uani 1 1 d . . .
H15 H 0.2784 0.4895 0.2334 0.075 Uiso 1 1 calc R . .

loop_
_atom_site_aniso_label
_atom_site_aniso_U_11
_atom_site_aniso_U_22
_atom_site_aniso_U_33
_atom_site_aniso_U_23
_atom_site_aniso_U_13
_atom_site_aniso_U_12
P 0.0374(4) 0.0350(4) 0.0458(4) 0.0006(3) 0.0093(3) -0.0011(3)
O1 0.0401(11) 0.0584(13) 0.0501(12) 0.0007(10) 0.0057(9) -0.0017(10)
O2 0.0472(12) 0.0543(13) 0.0513(12) 0.0063(10) 0.0138(10) -0.0041(10)
O3 0.0747(16) 0.0354(12) 0.0712(15) -0.0026(10) 0.0133(12) 0.0049(10)
O4 0.0432(11) 0.0415(11) 0.0548(12) 0.0058(9) 0.0196(9) -0.0007(9)
O5 0.0681(17) 0.0710(18) 0.105(2) -0.0057(16) 0.0243(15) -0.0257(14)
C1 0.070(2) 0.056(2) 0.053(2) 0.0038(16) -0.0048(17) -0.0181(17)
C2 0.078(2) 0.0478(19) 0.0431(18) 0.0003(15) -0.0012(17) 0.0014(17)
C3 0.073(2) 0.069(2) 0.049(2) 0.0000(17) 0.0155(17) 0.0213(19)
C4 0.082(3) 0.072(3) 0.049(2) 0.0083(18) -0.0017(18) -0.002(2)
C5 0.168(5) 0.065(3) 0.065(3) -0.015(2) -0.011(3) 0.014(3)
C6 0.0343(15) 0.0325(15) 0.0443(16) -0.0027(12) 0.0045(12) -0.0040(11)
C7 0.0377(15) 0.0391(16) 0.0453(17) -0.0032(13) 0.0054(13) -0.0027(13)
C8 0.0526(19) 0.065(2) 0.056(2) 0.0129(17) 0.0077(16) 0.0024(16)
C16 0.0349(15) 0.0456(17) 0.0479(17) 0.0060(14) 0.0031(13) -0.0068(13)
C17 0.0418(18) 0.048(2) 0.106(3) 0.0093(19) 0.0163(19) -0.0014(15)
C18 0.055(2) 0.061(2) 0.154(4) 0.023(3) 0.034(2) 0.012(2)
C19 0.040(2) 0.095(3) 0.117(3) 0.036(3) 0.018(2) 0.010(2)
C20 0.0385(19) 0.093(3) 0.086(3) 0.012(2) 0.0012(18) -0.021(2)
C21 0.0445(18) 0.058(2) 0.063(2) -0.0040(17) 0.0048(15) -0.0104(15)
C9 0.0370(15) 0.0453(17) 0.0352(15) 0.0059(13) 0.0065(12) -0.0019(13)
C10 0.0493(17) 0.0431(17) 0.0544(19) 0.0004(15) 0.0176(15) 0.0009(14)
C11 0.0455(18) 0.055(2) 0.062(2) -0.0023(16) 0.0255(16) 0.0016(15)
C12 0.0391(16) 0.0521(18) 0.0456(17) 0.0040(14) 0.0067(13) -0.0033(14)
C13 0.0512(18) 0.0421(17) 0.0434(17) -0.0023(14) 0.0064(14) -0.0030(14)
C14 0.0471(17) 0.0466(18) 0.0400(16) -0.0028(14) 0.0160(13) 0.0024(14)
C15 0.052(2) 0.060(2) 0.078(3) 0.0018(19) 0.0165(18) -0.0080(17)

loop_
_atom_type_symbol
_atom_type_description
_atom_type_scat_dispersion_real
_atom_type_scat_dispersion_imag
_atom_type_scat_source
C C 0.0033 0.0016 'International Tables Vol C Tables 4.2.6.8 and 6.1.1.4'
H H 0.0000 0.0000 'International Tables Vol C Tables 4.2.6.8 and 6.1.1.4'
O O 0.0106 0.0060 'International Tables Vol C Tables 4.2.6.8 and 6.1.1.4'
P P 0.1023 0.0942 'International Tables Vol C Tables 4.2.6.8 and 6.1.1.4'

loop_
_geom_angle_atom_site_label_1
_geom_angle_atom_site_label_2
_geom_angle_atom_site_label_3
_geom_angle
_geom_angle_site_symmetry_1
_geom_angle_site_symmetry_3
_geom_angle_publ_flag
O3 P O2 111.15(12) . . ?
O3 P O1 112.45(13) . . ?
O2 P O1 104.24(11) . . ?
O3 P C6 115.21(13) . . ?
O2 P C6 105.43(12) . . ?
O1 P C6 107.56(12) . . ?
C1 O1 P 117.25(19) . . ?
C3 O2 P 119.16(19) . . ?
C9 O4 C7 119.2(2) . . ?
O1 C1 C2 111.7(3) . . ?
O1 C1 H1A 109.3 . . ?
C2 C1 H1A 109.3 . . ?
O1 C1 H1B 109.3 . . ?
C2 C1 H1B 109.3 . . ?
H1A C1 H1B 107.9 . . ?
C1 C2 C3 108.3(3) . . ?
C1 C2 C4 110.9(3) . . ?
C3 C2 C4 111.6(3) . . ?
C1 C2 C5 107.6(3) . . ?
C3 C2 C5 107.6(3) . . ?
C4 C2 C5 110.6(3) . . ?
O2 C3 C2 112.6(3) . . ?
O2 C3 H3A 109.1 . . ?
C2 C3 H3A 109.1 . . ?
O2 C3 H3B 109.1 . . ?
C2 C3 H3B 109.1 . . ?
H3A C3 H3B 107.8 . . ?
C2 C4 H4A 109.5 . . ?
C2 C4 H4B 109.5 . . ?
H4A C4 H4B 109.5 . . ?
C2 C4 H4C 109.5 . . ?
H4A C4 H4C 109.5 . . ?
H4B C4 H4C 109.5 . . ?
C2 C5 H5A 109.5 . . ?
C2 C5 H5B 109.5 . . ?
H5A C5 H5B 109.5 . . ?
C2 C5 H5C 109.5 . . ?
H5A C5 H5C 109.5 . . ?
H5B C5 H5C 109.5 . . ?
C7 C6 C16 120.6(3) . . ?
C7 C6 P 121.0(2) . . ?
C16 C6 P 118.28(19) . . ?
C6 C7 O4 117.2(3) . . ?
C6 C7 C8 125.8(3) . . ?
O4 C7 C8 116.5(2) . . ?
C7 C8 H8A 109.5 . . ?
C7 C8 H8B 109.5 . . ?
H8A C8 H8B 109.5 . . ?
C7 C8 H8C 109.5 . . ?
H8A C8 H8C 109.5 . . ?
H8B C8 H8C 109.5 . . ?
C21 C16 C17 118.2(3) . . ?
C21 C16 C6 120.6(3) . . ?
C17 C16 C6 121.1(3) . . ?
C16 C17 C18 120.8(3) . . ?
C16 C17 H17 119.6 . . ?
C18 C17 H17 119.6 . . ?
C19 C18 C17 120.2(4) . . ?
C19 C18 H18 119.9 . . ?
C17 C18 H18 119.9 . . ?
C20 C19 C18 119.7(3) . . ?
C20 C19 H19 120.2 . . ?
C18 C19 H19 120.2 . . ?
C19 C20 C21 120.7(3) . . ?
C19 C20 H20 119.7 . . ?
C21 C20 H20 119.7 . . ?
C16 C21 C20 120.4(3) . . ?
C16 C21 H21 119.8 . . ?
C20 C21 H21 119.8 . . ?
C10 C9 C14 121.3(3) . . ?
C10 C9 O4 116.0(3) . . ?
C14 C9 O4 122.6(2) . . ?
C11 C10 C9 118.8(3) . . ?
C11 C10 H10 120.6 . . ?
C9 C10 H10 120.6 . . ?
C10 C11 C12 121.3(3) . . ?
C10 C11 H11 119.4 . . ?
C12 C11 H11 119.4 . . ?
C11 C12 C13 119.1(3) . . ?
C11 C12 C15 119.5(3) . . ?
C13 C12 C15 121.5(3) . . ?
C14 C13 C12 120.5(3) . . ?
C14 C13 H13 119.8 . . ?
C12 C13 H13 119.8 . . ?
C13 C14 C9 119.1(3) . . ?
C13 C14 H14 120.5 . . ?
C9 C14 H14 120.5 . . ?
O5 C15 C12 126.4(3) . . ?
O5 C15 H15 116.8 . . ?
C12 C15 H15 116.8 . . ?

loop_
_geom_bond_atom_site_label_1
_geom_bond_atom_site_label_2
_geom_bond_distance
_geom_bond_site_symmetry_2
_geom_bond_publ_flag
P O3 1.448(2) . ?
P O2 1.564(2) . ?
P O1 1.568(2) . ?
P C6 1.794(3) . ?
O1 C1 1.449(4) . ?
O2 C3 1.450(4) . ?
O4 C9 1.378(3) . ?
O4 C7 1.381(3) . ?
O5 C15 1.189(4) . ?
C1 C2 1.513(5) . ?
C1 H1A 0.9700 . ?
C1 H1B 0.9700 . ?
C2 C3 1.515(5) . ?
C2 C4 1.517(4) . ?
C2 C5 1.538(5) . ?
C3 H3A 0.9700 . ?
C3 H3B 0.9700 . ?
C4 H4A 0.9600 . ?
C4 H4B 0.9600 . ?
C4 H4C 0.9600 . ?
C5 H5A 0.9600 . ?
C5 H5B 0.9600 . ?
C5 H5C 0.9600 . ?
C6 C7 1.330(4) . ?
C6 C16 1.492(4) . ?
C7 C8 1.486(4) . ?
C8 H8A 0.9600 . ?
C8 H8B 0.9600 . ?
C8 H8C 0.9600 . ?
C16 C21 1.373(4) . ?
C16 C17 1.374(4) . ?
C17 C18 1.378(5) . ?
C17 H17 0.9300 . ?
C18 C19 1.360(5) . ?
C18 H18 0.9300 . ?
C19 C20 1.355(5) . ?
C19 H19 0.9300 . ?
C20 C21 1.379(5) . ?
C20 H20 0.9300 . ?
C21 H21 0.9300 . ?
C9 C10 1.377(4) . ?
C9 C14 1.377(4) . ?
C10 C11 1.365(4) . ?
C10 H10 0.9300 . ?
C11 C12 1.375(4) . ?
C11 H11 0.9300 . ?
C12 C13 1.389(4) . ?
C12 C15 1.460(4) . ?
C13 C14 1.369(4) . ?
C13 H13 0.9300 . ?
C14 H14 0.9300 . ?
C15 H15 0.9300 . ?

loop_
_cod_related_entry_id
_cod_related_entry_database
_cod_related_entry_code
1 ChemSpider 30659005
